data_2208481
loop_
_publ_author_name
'Ding, Yang-Jun'
'Sun, Yu-Xi'
'Zhang, Nian-Wei'

_publ_section_title
;
 Bis(2-aminoacetato-\k^2^<i>N</i>,<i>O</i>)aquanickel(II)
;
_journal_coeditor_code AT2011
_journal_issue 4
_journal_name_full 'Acta Crystallographica Section E'
_journal_page_first m728
_journal_page_last m730
_journal_paper_doi 10.1107/S1600536806007963
_journal_volume 62
_journal_year 2006
_chemical_formula_iupac '[Ni (C2 H5 N O2)2 (H2 O)]'
_chemical_formula_moiety 'C4 H10 N2 Ni O5'
_chemical_formula_sum 'C4 H10 N2 Ni O5'
_chemical_formula_weight 224.85
_chemical_name_systematic
;
Bis(2-aminoacetato-\k^2^N,O)aquanickel(II)
;
_space_group_IT_number 19
_symmetry_cell_setting orthorhombic
_symmetry_space_group_name_Hall 'P 2ac 2ab'
_symmetry_space_group_name_H-M 'P 21 21 21'
_atom_sites_solution_hydrogens geom
_atom_sites_solution_primary direct
_atom_sites_solution_secondary difmap
_audit_creation_method SHELXL-97
_cell_angle_alpha 90.00
_cell_angle_beta 90.00
_cell_angle_gamma 90.00
_cell_formula_units_Z 4
_cell_length_a 5.2174(15)
_cell_length_b 10.823(3)
_cell_length_c 13.517(4)
_cell_measurement_reflns_used 652
_cell_measurement_temperature 290(2)
_cell_measurement_theta_max 16.57
_cell_measurement_theta_min 2.411
_cell_volume 763.3(4)
_computing_cell_refinement 'SAINT (Bruker, 2002)'
_computing_data_collection 'SMART (Bruker, 2002)'
_computing_data_reduction SAINT
_computing_molecular_graphics 'SHELXTL (Bruker, 2002)'
_computing_publication_material SHELXTL
_computing_structure_refinement 'SHELXL97 (Sheldrick, 1997)'
_computing_structure_solution 'SHELXS97 (Sheldrick, 1997)'
_diffrn_ambient_temperature 290(2)
_diffrn_measured_fraction_theta_full 1.000
_diffrn_measured_fraction_theta_max 1.000
_diffrn_measurement_device_type 'Bruker APEX area-detector'
_diffrn_measurement_method '\f and \w'
_diffrn_radiation_monochromator graphite
_diffrn_radiation_source 'fine-focus sealed tube'
_diffrn_radiation_type MoK\a
_diffrn_radiation_wavelength 0.71073
_diffrn_reflns_av_R_equivalents 0.1048
_diffrn_reflns_av_sigmaI/netI 0.0852
_diffrn_reflns_limit_h_max 6
_diffrn_reflns_limit_h_min -6
_diffrn_reflns_limit_k_max 13
_diffrn_reflns_limit_k_min -13
_diffrn_reflns_limit_l_max 16
_diffrn_reflns_limit_l_min -16
_diffrn_reflns_number 8284
_diffrn_reflns_theta_full 26.50
_diffrn_reflns_theta_max 26.50
_diffrn_reflns_theta_min 2.41
_diffrn_standards_number 0
_exptl_absorpt_coefficient_mu 2.528
_exptl_absorpt_correction_T_max 0.9752
_exptl_absorpt_correction_T_min 0.9346
_exptl_absorpt_correction_type multi-scan
_exptl_absorpt_process_details '(SADABS; Sheldrick, 1996)'
_exptl_crystal_colour blue
_exptl_crystal_density_diffrn 1.957
_exptl_crystal_density_method 'not measured'
_exptl_crystal_description needle
_exptl_crystal_F_000 464
_exptl_crystal_size_max 0.13
_exptl_crystal_size_mid 0.01
_exptl_crystal_size_min 0.01
_refine_diff_density_max 0.507
_refine_diff_density_min -0.385
_refine_ls_abs_structure_details 'Flack (1983), with 634 Freidel pairs'
_refine_ls_abs_structure_Flack 0.01(4)
_refine_ls_extinction_method none
_refine_ls_goodness_of_fit_ref 1.014
_refine_ls_hydrogen_treatment mixed
_refine_ls_matrix_type full
_refine_ls_number_parameters 115
_refine_ls_number_reflns 1585
_refine_ls_number_restraints 3
_refine_ls_restrained_S_all 1.013
_refine_ls_R_factor_all 0.0760
_refine_ls_R_factor_gt 0.0506
_refine_ls_shift/su_max 0.000
_refine_ls_shift/su_mean 0.000
_refine_ls_structure_factor_coef Fsqd
_refine_ls_weighting_details 'calc w=1/[\s^2^(Fo^2^)+(0.0242P)^2^] where P=(Fo^2^+2Fc^2^)/3'
_refine_ls_weighting_scheme calc
_refine_ls_wR_factor_gt 0.0722
_refine_ls_wR_factor_ref 0.0790
_reflns_number_gt 1245
_reflns_number_total 1585
_reflns_threshold_expression I>2\s(I)
_cod_data_source_file at2011.cif
_cod_data_source_block I
_cod_depositor_comments
;
The following automatic conversions were performed:
'_symmetry_cell_setting' value 'Orthorhombic' changed to 'orthorhombic'
according to '/home/saulius/struct/CIF-dictionaries/cif_core.dic'
dictionary named 'cif_core.dic' version 2.4.1 from 2010-06-29.

Automatic conversion script
Id: cif_fix_enum 1527 2010-12-29 10:47:43Z saulius 

The following automatic conversions were performed:

'_symmetry_cell_setting' value 'Orthorhombic' changed to
'orthorhombic' according to
/home/saulius/struct/CIF-dictionaries/cif_core.dic dictionary named
'cif_core.dic' version 2.4.1 from 2010-06-29.

Automatic conversion script
Id: cif_fix_values 1715 2011-07-08 13:25:40Z adriana 
;
_cod_database_code 2208481
_cod_database_fobs_code 2208481

loop_
_symmetry_equiv_pos_as_xyz
'x, y, z'
'-x+1/2, -y, z+1/2'
'-x, y+1/2, -z+1/2'
'x+1/2, -y+1/2, -z'

loop_
_atom_site_type_symbol
_atom_site_label
_atom_site_fract_x
_atom_site_fract_y
_atom_site_fract_z
_atom_site_U_iso_or_equiv
_atom_site_adp_type
_atom_site_calc_flag
_atom_site_refinement_flags
_atom_site_occupancy
Ni Ni1 0.91017(13) 0.85300(7) 0.84884(5) 0.02709(19) Uani d . 1
O O1 0.6941(7) 0.7590(4) 0.7577(3) 0.0392(11) Uani d . 1
O O2 0.6718(8) 0.6841(4) 0.6063(3) 0.0446(12) Uani d . 1
O O3 0.6735(6) 0.8320(4) 0.9602(3) 0.0287(10) Uani d . 1
O O4 0.6248(8) 0.8713(4) 1.1197(2) 0.0437(11) Uani d . 1
O O5 0.6970(11) 1.0375(4) 0.7983(3) 0.0646(16) Uani d D 1
N N1 1.1463(8) 0.8681(5) 0.7333(3) 0.0421(14) Uani d . 1
H H1A 1.1804 0.9483 0.7218 0.050 Uiso calc R 1
H H1B 1.2951 0.8296 0.7467 0.050 Uiso calc R 1
N N2 1.1349(9) 0.9339(4) 0.9477(3) 0.0317(12) Uani d . 1
H H2A 1.2792 0.8894 0.9553 0.038 Uiso calc R 1
H H2B 1.1789 1.0097 0.9261 0.038 Uiso calc R 1
C C1 0.7790(11) 0.7462(5) 0.6712(4) 0.0323(15) Uani d . 1
C C2 1.0279(10) 0.8125(5) 0.6447(5) 0.0364(16) Uani d . 1
H H2C 1.1464 0.7541 0.6151 0.044 Uiso calc R 1
H H2D 0.9926 0.8766 0.5964 0.044 Uiso calc R 1
C C3 0.7464(10) 0.8780(5) 1.0411(4) 0.0264(14) Uani d . 1
C C4 1.0028(10) 0.9444(6) 1.0431(5) 0.0367(17) Uani d . 1
H H4A 0.9757 1.0310 1.0585 0.044 Uiso calc R 1
H H4B 1.1095 0.9092 1.0947 0.044 Uiso calc R 1
H H5A 0.749(11) 1.071(4) 0.748(3) 0.050 Uiso d D 1
H H5B 0.585(8) 1.078(4) 0.826(3) 0.050 Uiso d D 1

loop_
_atom_site_aniso_label
_atom_site_aniso_U_11
_atom_site_aniso_U_22
_atom_site_aniso_U_33
_atom_site_aniso_U_12
_atom_site_aniso_U_13
_atom_site_aniso_U_23
Ni1 0.0179(3) 0.0389(4) 0.0245(3) -0.0066(4) 0.0010(4) -0.0021(4)
O1 0.033(2) 0.051(3) 0.034(3) -0.010(2) 0.006(2) -0.004(2)
O2 0.046(3) 0.049(3) 0.039(3) -0.003(2) 0.001(2) -0.014(2)
O3 0.019(2) 0.043(3) 0.025(2) -0.0057(18) -0.0005(16) -0.0050(19)
O4 0.037(2) 0.061(3) 0.033(2) -0.006(2) 0.006(2) -0.002(2)
O5 0.089(4) 0.057(3) 0.047(3) 0.030(3) 0.021(3) 0.017(3)
N1 0.038(3) 0.049(3) 0.040(3) -0.006(3) 0.004(2) 0.003(3)
N2 0.021(3) 0.030(3) 0.044(3) 0.000(2) -0.006(2) -0.001(2)
C1 0.032(3) 0.038(4) 0.027(4) 0.004(3) -0.003(3) -0.003(3)
C2 0.035(3) 0.040(4) 0.035(4) 0.003(3) 0.009(3) 0.005(3)
C3 0.021(3) 0.026(4) 0.032(3) 0.002(3) 0.000(3) 0.000(3)
C4 0.026(3) 0.041(4) 0.043(4) 0.001(3) 0.002(3) -0.006(3)

loop_
_atom_type_symbol
_atom_type_description
_atom_type_scat_dispersion_real
_atom_type_scat_dispersion_imag
_atom_type_scat_source
C C 0.0033 0.0016 'International Tables Vol C Tables 4.2.6.8 and 6.1.1.4'
H H 0.0000 0.0000 'International Tables Vol C Tables 4.2.6.8 and 6.1.1.4'
N N 0.0061 0.0033 'International Tables Vol C Tables 4.2.6.8 and 6.1.1.4'
O O 0.0106 0.0060 'International Tables Vol C Tables 4.2.6.8 and 6.1.1.4'
Ni Ni 0.3393 1.1124 'International Tables Vol C Tables 4.2.6.8 and 6.1.1.4'

loop_
_geom_angle_atom_site_label_1
_geom_angle_atom_site_label_2
_geom_angle_atom_site_label_3
_geom_angle
_geom_angle_publ_flag
O1 Ni1 N1 84.6(2) y
O3 Ni1 N2 84.6(2) y
O1 Ni1 O3 93.4(2) y
N2 Ni1 N1 97.3(2) y
N1 Ni1 O5 89.7(2) y
N2 Ni1 O5 95.7(2) y
O1 Ni1 O5 89.2(2) y
O3 Ni1 O5 91.3(2) y
O1 Ni1 N2 174.8(2) y
O3 Ni1 N1 177.7(2) y
C1 O1 Ni1 116.1(4) ?
C3 O3 Ni1 115.5(3) ?
Ni1 O5 H5A 117(4) ?
Ni1 O5 H5B 130(4) ?
H5A O5 H5B 113(3) ?
C2 N1 Ni1 110.1(3) ?
C2 N1 H1A 109.6 ?
Ni1 N1 H1A 109.6 ?
C2 N1 H1B 109.6 ?
Ni1 N1 H1B 109.6 ?
H1A N1 H1B 108.2 ?
C4 N2 Ni1 110.4(3) ?
C4 N2 H2A 109.6 ?
Ni1 N2 H2A 109.6 ?
C4 N2 H2B 109.6 ?
Ni1 N2 H2B 109.6 ?
H2A N2 H2B 108.1 ?
O2 C1 O1 124.0(6) ?
O2 C1 C2 118.2(5) ?
O1 C1 C2 117.8(6) ?
N1 C2 C1 110.9(5) ?
N1 C2 H2C 109.5 ?
C1 C2 H2C 109.5 ?
N1 C2 H2D 109.5 ?
C1 C2 H2D 109.5 ?
H2C C2 H2D 108.0 ?
O4 C3 O3 124.5(5) ?
O4 C3 C4 117.6(5) ?
O3 C3 C4 117.9(5) ?
N2 C4 C3 111.2(5) ?
N2 C4 H4A 109.4 ?
C3 C4 H4A 109.4 ?
N2 C4 H4B 109.4 ?
C3 C4 H4B 109.4 ?
H4A C4 H4B 108.0 ?

loop_
_geom_bond_atom_site_label_1
_geom_bond_atom_site_label_2
_geom_bond_distance
_geom_bond_publ_flag
Ni1 N1 1.996(4) y
Ni1 N2 1.982(4) y
Ni1 O1 1.955(4) y
Ni1 O3 1.960(3) y
Ni1 O5 2.385(4) y
O1 C1 1.258(6) ?
O2 C1 1.239(6) ?
O3 C3 1.261(6) ?
O4 C3 1.240(6) ?
O5 H5A 0.821(10) ?
O5 H5B 0.823(10) ?
N1 C2 1.476(7) ?
N1 H1A 0.9000 ?
N1 H1B 0.9000 ?
N2 C4 1.466(7) ?
N2 H2A 0.9000 ?
N2 H2B 0.9000 ?
C1 C2 1.526(7) ?
C2 H2C 0.9700 ?
C2 H2D 0.9700 ?
C3 C4 1.519(7) ?
C4 H4A 0.9700 ?
C4 H4B 0.9700 ?

loop_
_geom_hbond_atom_site_label_D
_geom_hbond_atom_site_label_H
_geom_hbond_atom_site_label_A
_geom_hbond_site_symmetry_A
_geom_hbond_distance_DH
_geom_hbond_distance_HA
_geom_hbond_distance_DA
_geom_hbond_angle_DHA
N1 H1B O1 1_655 0.90 2.22 3.110(6) 168.8
N2 H2A O3 1_655 0.90 2.15 3.024(6) 163.5
N2 H2B O2 3_756 0.90 2.09 2.980(6) 170.6
O5 H5A O4 2_674 0.821(10) 1.952(12) 2.769(6) 173(5)
O5 H5B O2 3_656 0.823(10) 1.986(13) 2.808(6) 177(6)

loop_
_geom_torsion_atom_site_label_1
_geom_torsion_atom_site_label_2
_geom_torsion_atom_site_label_3
_geom_torsion_atom_site_label_4
_geom_torsion
_geom_torsion_publ_flag
O3 Ni1 O1 C1 -178.9(4) y
N1 Ni1 O1 C1 0.0(4) y
O5 Ni1 O1 C1 89.8(4) y
O1 Ni1 O3 C3 177.6(4) y
N2 Ni1 O3 C3 2.5(4) y
O5 Ni1 O3 C3 -93.1(4) y
O1 Ni1 N1 C2 4.4(4) y
N2 Ni1 N1 C2 179.5(4) y
O5 Ni1 N1 C2 -84.8(4) y
O3 Ni1 N2 C4 -4.9(4) y
N1 Ni1 N2 C4 176.3(4) y
O5 Ni1 N2 C4 85.9(4) y
Ni1 O1 C1 O2 176.2(4) ?
Ni1 O1 C1 C2 -4.5(6) ?
Ni1 N1 C2 C1 -7.4(5) ?
O2 C1 C2 N1 -172.6(5) ?
O1 C1 C2 N1 8.0(7) y
Ni1 O3 C3 O4 -178.3(4) ?
Ni1 O3 C3 C4 0.6(6) ?
Ni1 N2 C4 C3 6.3(6) ?
O4 C3 C4 N2 174.2(5) ?
O3 C3 C4 N2 -4.7(7) y
